data_2233849
loop_
_publ_author_name
'Liu, Peng-Gang'
'Wang, Xiao-Ning'
'Yang, Yong-An'
'Zhu, Hai-Liang'

_publ_section_title
;
 1-{2-[(4-Chlorobenzylidene)amino]phenyl}-3-phenylthiourea
;
_journal_coeditor_code HB6632
_journal_issue 3
_journal_name_full 'Acta Crystallographica Section E'
_journal_page_first o767
_journal_paper_doi 10.1107/S1600536812006228
_journal_volume 68
_journal_year 2012
_chemical_formula_iupac 'C20 H16 Cl N3 S'
_chemical_formula_moiety 'C20 H16 Cl N3 S'
_chemical_formula_sum 'C20 H16 Cl N3 S'
_chemical_formula_weight 365.87
_chemical_name_systematic
;
1-{2-[(4-Chlorobenzylidene)amino]phenyl}-3-phenylthiourea
;
_space_group_IT_number 14
_symmetry_cell_setting monoclinic
_symmetry_space_group_name_Hall '-P 2yn'
_symmetry_space_group_name_H-M 'P 1 21/n 1'
_atom_sites_solution_hydrogens geom
_atom_sites_solution_primary direct
_atom_sites_solution_secondary difmap
_audit_creation_method SHELXL97
_cell_angle_alpha 90.00
_cell_angle_beta 100.226(2)
_cell_angle_gamma 90.00
_cell_formula_units_Z 8
_cell_length_a 9.410(3)
_cell_length_b 23.079(3)
_cell_length_c 16.807(2)
_cell_measurement_reflns_used 4472
_cell_measurement_temperature 298(2)
_cell_measurement_theta_max 24.51
_cell_measurement_theta_min 2.35
_cell_volume 3592.1(13)
_computing_cell_refinement 'SAINT (Bruker, 1998)'
_computing_data_collection 'SMART (Bruker, 1998)'
_computing_data_reduction 'SAINT (Bruker, 1998)'
_computing_molecular_graphics 'SHELXTL (Sheldrick, 2008)'
_computing_publication_material 'SHELXTL (Sheldrick, 2008)'
_computing_structure_refinement 'SHELXL97 (Sheldrick, 2008)'
_computing_structure_solution 'SHELXS97 (Sheldrick, 2008)'
_diffrn_ambient_temperature 298(2)
_diffrn_measured_fraction_theta_full 0.998
_diffrn_measured_fraction_theta_max 0.998
_diffrn_measurement_device_type 'Bruker SMART CCD area-detector'
_diffrn_measurement_method \w
_diffrn_radiation_monochromator graphite
_diffrn_radiation_source 'fine-focus sealed tube'
_diffrn_radiation_type MoK\a
_diffrn_radiation_wavelength 0.71073
_diffrn_reflns_av_R_equivalents 0.0637
_diffrn_reflns_av_sigmaI/netI 0.0612
_diffrn_reflns_limit_h_max 11
_diffrn_reflns_limit_h_min -11
_diffrn_reflns_limit_k_max 26
_diffrn_reflns_limit_k_min -27
_diffrn_reflns_limit_l_max 20
_diffrn_reflns_limit_l_min -20
_diffrn_reflns_number 25609
_diffrn_reflns_theta_full 25.50
_diffrn_reflns_theta_max 25.50
_diffrn_reflns_theta_min 2.15
_diffrn_standards_number 0
_exptl_absorpt_coefficient_mu 0.336
_exptl_absorpt_correction_T_max 0.9513
_exptl_absorpt_correction_T_min 0.9451
_exptl_absorpt_correction_type multi-scan
_exptl_absorpt_process_details '(SADABS; Sheldrick, 1996)'
_exptl_crystal_colour yellow
_exptl_crystal_density_diffrn 1.353
_exptl_crystal_density_method 'not measured'
_exptl_crystal_description block
_exptl_crystal_F_000 1520
_exptl_crystal_size_max 0.17
_exptl_crystal_size_mid 0.15
_exptl_crystal_size_min 0.15
_refine_diff_density_max 0.311
_refine_diff_density_min -0.267
_refine_ls_extinction_method none
_refine_ls_goodness_of_fit_ref 0.999
_refine_ls_hydrogen_treatment mixed
_refine_ls_matrix_type full
_refine_ls_number_parameters 463
_refine_ls_number_reflns 6680
_refine_ls_number_restraints 4
_refine_ls_restrained_S_all 0.999
_refine_ls_R_factor_all 0.0975
_refine_ls_R_factor_gt 0.0489
_refine_ls_shift/su_max 0.000
_refine_ls_shift/su_mean 0.000
_refine_ls_structure_factor_coef Fsqd
_refine_ls_weighting_details 'calc w = 1/[\s^2^(Fo^2^)+(0.0334P)^2^+1.8733P] where P=(Fo^2^+2Fc^2^)/3'
_refine_ls_weighting_scheme calc
_refine_ls_wR_factor_gt 0.0947
_refine_ls_wR_factor_ref 0.1172
_reflns_number_gt 4051
_reflns_number_total 6680
_reflns_threshold_expression I>2\s(I)
_cod_data_source_file hb6632.cif
_cod_data_source_block I
_cod_original_cell_volume 3592.0(13)
_cod_original_sg_symbol_H-M 'P 21/n'
_cod_database_code 2233849
_cod_database_fobs_code 2233849

loop_
_symmetry_equiv_pos_as_xyz
'x, y, z'
'-x+1/2, y+1/2, -z+1/2'
'-x, -y, -z'
'x-1/2, -y-1/2, z-1/2'

loop_
_atom_site_type_symbol
_atom_site_label
_atom_site_fract_x
_atom_site_fract_y
_atom_site_fract_z
_atom_site_U_iso_or_equiv
_atom_site_adp_type
_atom_site_calc_flag
_atom_site_refinement_flags
_atom_site_occupancy
_atom_site_symmetry_multiplicity
Cl Cl1 0.63112(12) 0.39717(5) -0.02622(6) 0.0897(3) Uani d . 1 1
Cl Cl2 0.63346(9) 0.20059(4) 0.47794(5) 0.0672(3) Uani d . 1 1
N N1 0.2757(2) 0.37248(10) 0.28692(14) 0.0453(6) Uani d . 1 1
N N2 0.1379(3) 0.28279(10) 0.32759(15) 0.0494(6) Uani d D 1 1
N N3 0.1149(3) 0.19376(10) 0.27030(15) 0.0496(6) Uani d D 1 1
N N4 0.2947(2) 0.10566(9) 0.77336(13) 0.0396(6) Uani d . 1 1
N N5 0.2405(3) -0.00077(10) 0.81666(14) 0.0462(6) Uani d D 1 1
N N6 0.2450(3) -0.08378(10) 0.74386(17) 0.0540(7) Uani d D 1 1
S S1 -0.09328(8) 0.21834(4) 0.34837(5) 0.0560(2) Uani d . 1 1
S S2 0.03254(10) -0.07857(4) 0.82505(5) 0.0639(3) Uani d . 1 1
C C1 0.4126(3) 0.40775(12) 0.18976(17) 0.0421(7) Uani d . 1 1
C C2 0.4179(3) 0.35595(13) 0.14910(18) 0.0509(8) Uani d . 1 1
H H2A 0.3767 0.3230 0.1673 0.061 Uiso calc R 1 1
C C3 0.4832(3) 0.35242(14) 0.08212(19) 0.0573(9) Uani d . 1 1
H H3A 0.4857 0.3174 0.0549 0.069 Uiso calc R 1 1
C C4 0.5446(3) 0.40117(15) 0.05601(18) 0.0549(8) Uani d . 1 1
C C5 0.5406(3) 0.45284(14) 0.09521(19) 0.0584(9) Uani d . 1 1
H H5A 0.5830 0.4856 0.0772 0.070 Uiso calc R 1 1
C C6 0.4738(3) 0.45629(13) 0.16128(18) 0.0532(8) Uani d . 1 1
H H6A 0.4697 0.4917 0.1872 0.064 Uiso calc R 1 1
C C7 0.3428(3) 0.41324(12) 0.25979(17) 0.0453(7) Uani d . 1 1
H H7 0.3477 0.4488 0.2862 0.054 Uiso calc R 1 1
C C8 0.2020(3) 0.38065(13) 0.35255(17) 0.0448(7) Uani d . 1 1
C C9 0.1256(3) 0.33273(12) 0.37331(17) 0.0441(7) Uani d . 1 1
C C10 0.0506(3) 0.33636(14) 0.43690(19) 0.0599(9) Uani d . 1 1
H H10 0.0021 0.3042 0.4519 0.072 Uiso calc R 1 1
C C11 0.0481(4) 0.38780(16) 0.4776(2) 0.0720(11) Uani d . 1 1
H H11 -0.0041 0.3904 0.5196 0.086 Uiso calc R 1 1
C C12 0.1207(4) 0.43513(16) 0.4576(2) 0.0707(10) Uani d . 1 1
H H12 0.1178 0.4697 0.4856 0.085 Uiso calc R 1 1
C C13 0.1980(3) 0.43156(14) 0.3960(2) 0.0620(9) Uani d . 1 1
H H13 0.2487 0.4638 0.3831 0.074 Uiso calc R 1 1
C C14 0.0607(3) 0.23353(12) 0.31572(16) 0.0430(7) Uani d . 1 1
C C15 0.2432(3) 0.19785(11) 0.23773(18) 0.0420(7) Uani d . 1 1
C C16 0.3757(3) 0.20611(12) 0.2862(2) 0.0533(8) Uani d . 1 1
H H16 0.3822 0.2106 0.3417 0.064 Uiso calc R 1 1
C C17 0.4981(3) 0.20764(13) 0.2527(2) 0.0611(9) Uani d . 1 1
H H17 0.5875 0.2136 0.2854 0.073 Uiso calc R 1 1
C C18 0.4892(4) 0.20044(13) 0.1708(2) 0.0623(10) Uani d . 1 1
H H18 0.5725 0.2014 0.1482 0.075 Uiso calc R 1 1
C C19 0.3582(4) 0.19191(14) 0.1227(2) 0.0619(9) Uani d . 1 1
H H19 0.3525 0.1867 0.0673 0.074 Uiso calc R 1 1
C C20 0.2348(3) 0.19091(13) 0.15560(18) 0.0519(8) Uani d . 1 1
H H20 0.1455 0.1856 0.1225 0.062 Uiso calc R 1 1
C C21 0.5270(3) 0.18491(13) 0.54944(16) 0.0462(7) Uani d . 1 1
C C22 0.5486(3) 0.13397(13) 0.59180(17) 0.0492(8) Uani d . 1 1
H H22 0.6169 0.1074 0.5808 0.059 Uiso calc R 1 1
C C23 0.4681(3) 0.12249(12) 0.65079(16) 0.0438(7) Uani d . 1 1
H H23 0.4824 0.0880 0.6798 0.053 Uiso calc R 1 1
C C24 0.3664(3) 0.16162(12) 0.66733(16) 0.0410(7) Uani d . 1 1
C C25 0.3474(3) 0.21226(13) 0.62326(19) 0.0581(9) Uani d . 1 1
H H25 0.2795 0.2391 0.6340 0.070 Uiso calc R 1 1
C C26 0.4263(3) 0.22396(14) 0.56382(19) 0.0578(9) Uani d . 1 1
H H26 0.4112 0.2580 0.5339 0.069 Uiso calc R 1 1
C C27 0.2832(3) 0.15137(12) 0.73111(16) 0.0435(7) Uani d . 1 1
H H27 0.2186 0.1797 0.7413 0.052 Uiso calc R 1 1
C C28 0.2163(3) 0.10037(11) 0.83720(16) 0.0371(6) Uani d . 1 1
C C29 0.1911(3) 0.04411(11) 0.86153(16) 0.0393(7) Uani d . 1 1
C C30 0.1266(3) 0.03522(13) 0.92816(17) 0.0515(8) Uani d . 1 1
H H30 0.1132 -0.0022 0.9458 0.062 Uiso calc R 1 1
C C31 0.0822(3) 0.08202(14) 0.96840(18) 0.0593(9) Uani d . 1 1
H H31 0.0378 0.0760 1.0129 0.071 Uiso calc R 1 1
C C32 0.1031(3) 0.13720(14) 0.94326(18) 0.0578(9) Uani d . 1 1
H H32 0.0704 0.1685 0.9699 0.069 Uiso calc R 1 1
C C33 0.1717(3) 0.14676(12) 0.87925(17) 0.0480(8) Uani d . 1 1
H H33 0.1885 0.1845 0.8638 0.058 Uiso calc R 1 1
C C34 0.1802(3) -0.05245(12) 0.79539(17) 0.0440(7) Uani d . 1 1
C C35 0.3686(4) -0.06772(12) 0.7116(2) 0.0520(8) Uani d . 1 1
C C36 0.4987(4) -0.05871(14) 0.7615(3) 0.0716(10) Uani d . 1 1
H H36 0.5053 -0.0612 0.8173 0.086 Uiso calc R 1 1
C C37 0.6190(4) -0.04602(17) 0.7293(4) 0.1041(17) Uani d . 1 1
H H37 0.7072 -0.0399 0.7630 0.125 Uiso calc R 1 1
C C38 0.6087(6) -0.0425(2) 0.6481(4) 0.130(2) Uani d . 1 1
H H38 0.6904 -0.0338 0.6264 0.155 Uiso calc R 1 1
C C39 0.4806(7) -0.0514(2) 0.5980(3) 0.121(2) Uani d . 1 1
H H39 0.4747 -0.0489 0.5423 0.145 Uiso calc R 1 1
C C40 0.3587(4) -0.06431(15) 0.6302(2) 0.0791(11) Uani d . 1 1
H H40 0.2706 -0.0706 0.5963 0.095 Uiso calc R 1 1
H H3 0.056(3) 0.1640(10) 0.2513(18) 0.080 Uiso d D 1 1
H H5 0.306(3) 0.0129(13) 0.7888(17) 0.080 Uiso d D 1 1
H H2 0.206(3) 0.2887(14) 0.2977(16) 0.080 Uiso d D 1 1
H H6 0.196(3) -0.1152(9) 0.7242(18) 0.080 Uiso d D 1 1

loop_
_atom_site_aniso_label
_atom_site_aniso_U_11
_atom_site_aniso_U_22
_atom_site_aniso_U_33
_atom_site_aniso_U_12
_atom_site_aniso_U_13
_atom_site_aniso_U_23
Cl1 0.1045(8) 0.1059(8) 0.0690(6) -0.0180(6) 0.0435(6) 0.0027(6)
Cl2 0.0719(6) 0.0827(6) 0.0542(5) -0.0080(5) 0.0309(4) 0.0078(4)
N1 0.0449(15) 0.0425(15) 0.0515(15) -0.0055(12) 0.0168(12) -0.0050(12)
N2 0.0490(16) 0.0439(15) 0.0614(17) -0.0128(13) 0.0268(13) -0.0102(13)
N3 0.0427(16) 0.0472(16) 0.0636(17) -0.0115(12) 0.0223(13) -0.0136(13)
N4 0.0411(14) 0.0353(13) 0.0456(14) -0.0071(11) 0.0169(11) -0.0012(11)
N5 0.0530(16) 0.0330(14) 0.0586(16) -0.0110(12) 0.0263(13) -0.0028(12)
N6 0.0528(17) 0.0396(15) 0.0752(18) -0.0098(12) 0.0266(15) -0.0134(13)
S1 0.0452(5) 0.0555(5) 0.0733(6) -0.0057(4) 0.0265(4) -0.0005(4)
S2 0.0714(6) 0.0557(5) 0.0735(6) -0.0298(4) 0.0366(5) -0.0149(4)
C1 0.0356(17) 0.0412(17) 0.0486(18) -0.0033(13) 0.0048(14) 0.0014(14)
C2 0.0507(19) 0.0415(18) 0.064(2) -0.0044(15) 0.0194(16) 0.0037(15)
C3 0.059(2) 0.053(2) 0.063(2) -0.0094(16) 0.0191(18) -0.0069(16)
C4 0.053(2) 0.065(2) 0.0474(19) -0.0069(17) 0.0125(16) 0.0057(17)
C5 0.061(2) 0.056(2) 0.059(2) -0.0158(17) 0.0102(18) 0.0096(17)
C6 0.055(2) 0.0438(19) 0.060(2) -0.0093(15) 0.0083(17) -0.0033(16)
C7 0.0435(18) 0.0360(17) 0.0564(19) -0.0006(14) 0.0091(15) -0.0045(14)
C8 0.0413(18) 0.0467(18) 0.0480(18) -0.0018(14) 0.0120(15) -0.0066(14)
C9 0.0405(17) 0.0468(18) 0.0468(17) -0.0014(14) 0.0123(14) -0.0083(14)
C10 0.063(2) 0.062(2) 0.062(2) -0.0146(17) 0.0292(18) -0.0150(17)
C11 0.072(2) 0.084(3) 0.068(2) -0.015(2) 0.035(2) -0.031(2)
C12 0.073(3) 0.067(2) 0.079(3) -0.008(2) 0.031(2) -0.031(2)
C13 0.063(2) 0.053(2) 0.075(2) -0.0098(17) 0.0256(19) -0.0158(18)
C14 0.0417(18) 0.0441(18) 0.0446(17) -0.0018(14) 0.0115(14) 0.0039(14)
C15 0.0366(17) 0.0357(16) 0.0560(19) -0.0053(13) 0.0143(15) -0.0076(14)
C16 0.043(2) 0.0516(19) 0.065(2) -0.0057(15) 0.0072(17) -0.0106(16)
C17 0.0367(19) 0.051(2) 0.093(3) -0.0062(15) 0.0049(18) -0.0107(19)
C18 0.048(2) 0.048(2) 0.099(3) -0.0031(16) 0.038(2) -0.0011(19)
C19 0.066(2) 0.063(2) 0.064(2) 0.0006(19) 0.032(2) -0.0002(18)
C20 0.0467(19) 0.056(2) 0.054(2) -0.0030(16) 0.0122(16) -0.0037(16)
C21 0.0452(19) 0.057(2) 0.0398(17) -0.0072(15) 0.0155(14) 0.0023(15)
C22 0.0450(19) 0.058(2) 0.0459(18) 0.0050(15) 0.0110(15) 0.0004(15)
C23 0.0439(18) 0.0454(17) 0.0425(17) -0.0005(14) 0.0085(14) 0.0069(14)
C24 0.0415(17) 0.0419(17) 0.0412(16) -0.0080(14) 0.0120(14) 0.0021(13)
C25 0.063(2) 0.0445(18) 0.074(2) 0.0083(16) 0.0326(18) 0.0138(17)
C26 0.065(2) 0.050(2) 0.063(2) -0.0006(17) 0.0235(18) 0.0198(16)
C27 0.0451(18) 0.0389(17) 0.0493(18) -0.0029(14) 0.0161(15) -0.0033(14)
C28 0.0367(16) 0.0363(15) 0.0403(16) -0.0071(12) 0.0125(13) -0.0022(13)
C29 0.0389(17) 0.0374(16) 0.0433(16) -0.0092(13) 0.0118(14) -0.0025(13)
C30 0.062(2) 0.0483(19) 0.0479(18) -0.0190(16) 0.0195(16) -0.0002(15)
C31 0.071(2) 0.063(2) 0.0509(19) -0.0208(18) 0.0312(18) -0.0123(17)
C32 0.068(2) 0.054(2) 0.057(2) -0.0108(17) 0.0280(18) -0.0163(16)
C33 0.058(2) 0.0384(17) 0.0521(19) -0.0102(14) 0.0215(16) -0.0059(14)
C34 0.0496(19) 0.0340(16) 0.0503(18) -0.0050(14) 0.0138(15) 0.0012(14)
C35 0.053(2) 0.0308(16) 0.078(2) -0.0016(15) 0.0276(19) -0.0131(16)
C36 0.058(2) 0.050(2) 0.110(3) -0.0070(18) 0.024(2) -0.012(2)
C37 0.062(3) 0.065(3) 0.194(5) -0.013(2) 0.048(3) -0.047(3)
C38 0.127(5) 0.089(3) 0.206(6) -0.048(3) 0.120(5) -0.074(4)
C39 0.162(5) 0.111(4) 0.116(4) -0.053(4) 0.096(4) -0.049(3)
C40 0.091(3) 0.072(3) 0.083(3) -0.010(2) 0.038(2) -0.021(2)

loop_
_atom_type_symbol
_atom_type_description
_atom_type_scat_dispersion_real
_atom_type_scat_dispersion_imag
_atom_type_scat_source
C C 0.0033 0.0016 'International Tables Vol C Tables 4.2.6.8 and 6.1.1.4'
H H 0.0000 0.0000 'International Tables Vol C Tables 4.2.6.8 and 6.1.1.4'
N N 0.0061 0.0033 'International Tables Vol C Tables 4.2.6.8 and 6.1.1.4'
S S 0.1246 0.1234 'International Tables Vol C Tables 4.2.6.8 and 6.1.1.4'
Cl Cl 0.1484 0.1585 'International Tables Vol C Tables 4.2.6.8 and 6.1.1.4'

loop_
_geom_angle_atom_site_label_1
_geom_angle_atom_site_label_2
_geom_angle_atom_site_label_3
_geom_angle
C7 N1 C8 121.8(2)
C14 N2 C9 133.0(2)
C14 N2 H2 118(2)
C9 N2 H2 109(2)
C14 N3 C15 127.4(2)
C14 N3 H3 117(2)
C15 N3 H3 115(2)
C27 N4 C28 119.7(2)
C34 N5 C29 129.2(2)
C34 N5 H5 118(2)
C29 N5 H5 110(2)
C34 N6 C35 126.8(2)
C34 N6 H6 114(2)
C35 N6 H6 119(2)
C2 C1 C6 118.4(3)
C2 C1 C7 122.5(3)
C6 C1 C7 119.1(3)
C3 C2 C1 121.1(3)
C3 C2 H2A 119.5
C1 C2 H2A 119.5
C4 C3 C2 119.2(3)
C4 C3 H3A 120.4
C2 C3 H3A 120.4
C5 C4 C3 120.8(3)
C5 C4 Cl1 119.4(2)
C3 C4 Cl1 119.8(3)
C4 C5 C6 119.8(3)
C4 C5 H5A 120.1
C6 C5 H5A 120.1
C5 C6 C1 120.8(3)
C5 C6 H6A 119.6
C1 C6 H6A 119.6
N1 C7 C1 123.7(3)
N1 C7 H7 118.1
C1 C7 H7 118.1
C13 C8 C9 118.4(3)
C13 C8 N1 125.9(3)
C9 C8 N1 115.7(2)
C10 C9 C8 120.0(3)
C10 C9 N2 125.2(3)
C8 C9 N2 114.7(2)
C11 C10 C9 119.6(3)
C11 C10 H10 120.2
C9 C10 H10 120.2
C12 C11 C10 121.0(3)
C12 C11 H11 119.5
C10 C11 H11 119.5
C11 C12 C13 119.8(3)
C11 C12 H12 120.1
C13 C12 H12 120.1
C12 C13 C8 121.1(3)
C12 C13 H13 119.4
C8 C13 H13 119.4
N2 C14 N3 114.2(2)
N2 C14 S1 127.2(2)
N3 C14 S1 118.6(2)
C16 C15 C20 119.6(3)
C16 C15 N3 121.7(3)
C20 C15 N3 118.6(3)
C17 C16 C15 119.9(3)
C17 C16 H16 120.0
C15 C16 H16 120.0
C16 C17 C18 120.2(3)
C16 C17 H17 119.9
C18 C17 H17 119.9
C19 C18 C17 120.0(3)
C19 C18 H18 120.0
C17 C18 H18 120.0
C18 C19 C20 120.3(3)
C18 C19 H19 119.9
C20 C19 H19 119.9
C19 C20 C15 120.0(3)
C19 C20 H20 120.0
C15 C20 H20 120.0
C26 C21 C22 121.3(3)
C26 C21 Cl2 119.4(2)
C22 C21 Cl2 119.3(2)
C21 C22 C23 119.3(3)
C21 C22 H22 120.3
C23 C22 H22 120.3
C22 C23 C24 120.6(3)
C22 C23 H23 119.7
C24 C23 H23 119.7
C25 C24 C23 118.4(3)
C25 C24 C27 119.9(3)
C23 C24 C27 121.7(3)
C26 C25 C24 121.5(3)
C26 C25 H25 119.3
C24 C25 H25 119.3
C21 C26 C25 118.9(3)
C21 C26 H26 120.6
C25 C26 H26 120.6
N4 C27 C24 123.1(3)
N4 C27 H27 118.5
C24 C27 H27 118.5
C33 C28 C29 119.1(2)
C33 C28 N4 124.5(2)
C29 C28 N4 116.3(2)
C30 C29 C28 119.9(3)
C30 C29 N5 124.0(2)
C28 C29 N5 116.0(2)
C31 C30 C29 119.8(3)
C31 C30 H30 120.1
C29 C30 H30 120.1
C32 C31 C30 120.4(3)
C32 C31 H31 119.8
C30 C31 H31 119.8
C31 C32 C33 120.5(3)
C31 C32 H32 119.8
C33 C32 H32 119.8
C32 C33 C28 120.3(3)
C32 C33 H33 119.9
C28 C33 H33 119.9
N5 C34 N6 115.3(2)
N5 C34 S2 125.2(2)
N6 C34 S2 119.5(2)
C40 C35 C36 120.1(3)
C40 C35 N6 119.1(3)
C36 C35 N6 120.7(3)
C37 C36 C35 120.1(4)
C37 C36 H36 120.0
C35 C36 H36 120.0
C38 C37 C36 119.7(5)
C38 C37 H37 120.1
C36 C37 H37 120.1
C37 C38 C39 120.8(4)
C37 C38 H38 119.6
C39 C38 H38 119.6
C38 C39 C40 119.7(5)
C38 C39 H39 120.1
C40 C39 H39 120.1
C35 C40 C39 119.5(4)
C35 C40 H40 120.2
C39 C40 H40 120.2

loop_
_geom_bond_atom_site_label_1
_geom_bond_atom_site_label_2
_geom_bond_distance
Cl1 C4 1.726(3)
Cl2 C21 1.733(3)
N1 C7 1.262(3)
N1 C8 1.416(3)
N2 C14 1.345(3)
N2 C9 1.401(3)
N2 H2 0.896(10)
N3 C14 1.350(3)
N3 C15 1.415(3)
N3 H3 0.905(10)
N4 C27 1.266(3)
N4 C28 1.411(3)
N5 C34 1.342(3)
N5 C29 1.408(3)
N5 H5 0.895(10)
N6 C34 1.354(3)
N6 C35 1.416(4)
N6 H6 0.892(10)
S1 C14 1.675(3)
S2 C34 1.670(3)
C1 C2 1.382(4)
C1 C6 1.384(4)
C1 C7 1.452(4)
C2 C3 1.378(4)
C2 H2A 0.9300
C3 C4 1.372(4)
C3 H3A 0.9300
C4 C5 1.366(4)
C5 C6 1.372(4)
C5 H5A 0.9300
C6 H6A 0.9300
C7 H7 0.9300
C8 C13 1.388(4)
C8 C9 1.397(4)
C9 C10 1.384(4)
C10 C11 1.373(4)
C10 H10 0.9300
C11 C12 1.363(5)
C11 H11 0.9300
C12 C13 1.369(4)
C12 H12 0.9300
C13 H13 0.9300
C15 C16 1.376(4)
C15 C20 1.378(4)
C16 C17 1.370(4)
C16 H16 0.9300
C17 C18 1.374(4)
C17 H17 0.9300
C18 C19 1.363(4)
C18 H18 0.9300
C19 C20 1.373(4)
C19 H19 0.9300
C20 H20 0.9300
C21 C26 1.360(4)
C21 C22 1.371(4)
C22 C23 1.376(4)
C22 H22 0.9300
C23 C24 1.380(4)
C23 H23 0.9300
C24 C25 1.378(4)
C24 C27 1.454(3)
C25 C26 1.374(4)
C25 H25 0.9300
C26 H26 0.9300
C27 H27 0.9300
C28 C33 1.388(4)
C28 C29 1.394(3)
C29 C30 1.381(3)
C30 C31 1.378(4)
C30 H30 0.9300
C31 C32 1.367(4)
C31 H31 0.9300
C32 C33 1.367(4)
C32 H32 0.9300
C33 H33 0.9300
C35 C40 1.357(4)
C35 C36 1.371(5)
C36 C37 1.370(5)
C36 H36 0.9300
C37 C38 1.352(7)
C37 H37 0.9300
C38 C39 1.359(7)
C38 H38 0.9300
C39 C40 1.385(5)
C39 H39 0.9300
C40 H40 0.9300

loop_
_geom_hbond_atom_site_label_D
_geom_hbond_atom_site_label_H
_geom_hbond_atom_site_label_A
_geom_hbond_site_symmetry_A
_geom_hbond_distance_DH
_geom_hbond_distance_HA
_geom_hbond_distance_DA
_geom_hbond_angle_DHA
N6 H6 S1 3_556 0.892(10) 2.769(12) 3.647(3) 168(3)
N2 H2 N1 . 0.896(10) 2.06(3) 2.598(3) 118(3)
N5 H5 N4 . 0.895(10) 2.16(3) 2.637(3) 113(2)
N3 H3 S2 3_556 0.905(10) 2.418(15) 3.282(2) 160(3)

loop_
_cod_related_entry_id
_cod_related_entry_database
_cod_related_entry_code
1 ChemSpider 26620538
